data_4027710
loop_
_publ_author_name
'Claudine Schlemmer'
'Lars Andernach'
'Dieter Schollmeyer'
'Bernd F. Straub'
'Till Opatz'

_publ_section_title
;
 Iodocyclization of o-Alkynylbenzamides Revisited: Formation of
 Isobenzofuran-1(3H)-imines and 1H-Isochromen-1-imines Instead of Lactams
;
_journal_name_full 'Journal of Organic Chemistry'
_journal_page_first 10118
_journal_page_last 10124
_journal_paper_doi 10.1021/jo3017378
_journal_volume 77
_journal_year 2012
_chemical_absolute_configuration rmad
_chemical_formula_moiety '2(C50 H51 I N2 O16), C5 H12'
_chemical_formula_sum 'C105 H114 I2 N4 O32'
_chemical_formula_weight 2197.80
_chemical_name_systematic
; 
 ? 
;
_space_group_IT_number 19
_symmetry_cell_setting orthorhombic
_symmetry_space_group_name_Hall 'P 2ac 2ab'
_symmetry_space_group_name_H-M 'P 21 21 21'
_atom_sites_solution_hydrogens geom
_atom_sites_solution_primary direct
_atom_sites_solution_secondary difmap
_audit_creation_method SHELXL-97
_cell_angle_alpha 90.00
_cell_angle_beta 90.00
_cell_angle_gamma 90.00
_cell_formula_units_Z 4
_cell_length_a 19.5005(9)
_cell_length_b 21.6527(10)
_cell_length_c 24.7377(11)
_cell_measurement_reflns_used 9863
_cell_measurement_temperature 173(2)
_cell_measurement_theta_max 22.03
_cell_measurement_theta_min 2.2
_cell_volume 10445.2(8)
_computing_cell_refinement 'SAINT (Bruker, 2006)'
_computing_data_collection 'SAINT (Bruker, 2006)'
_computing_data_reduction 'SAINT (Bruker, 2006)'
_computing_molecular_graphics 'PLATON (Spek, 2009)'
_computing_publication_material 'PLATON (Spek, 2009)'
_computing_structure_refinement 'SHELXL-97 (Sheldrick, 2008)'
_computing_structure_solution 'SIR-97 (Altomare, 1999)'
_diffrn_ambient_temperature 173(2)
_diffrn_measured_fraction_theta_full 0.998
_diffrn_measured_fraction_theta_max 0.998
_diffrn_measurement_device '\k-geometry diffractometer'
_diffrn_measurement_device_type 'SMART APEX2'
_diffrn_measurement_method 'CCD scan'
_diffrn_radiation_monochromator graphite
_diffrn_radiation_type MoK\a
_diffrn_radiation_wavelength 0.71073
_diffrn_reflns_av_R_equivalents 0.1382
_diffrn_reflns_av_sigmaI/netI 0.1132
_diffrn_reflns_limit_h_max 25
_diffrn_reflns_limit_h_min -25
_diffrn_reflns_limit_k_max 28
_diffrn_reflns_limit_k_min -28
_diffrn_reflns_limit_l_max 32
_diffrn_reflns_limit_l_min -32
_diffrn_reflns_number 147820
_diffrn_reflns_theta_full 27.86
_diffrn_reflns_theta_max 27.86
_diffrn_reflns_theta_min 1.33
_diffrn_source 'sealed Tube'
_exptl_absorpt_coefficient_mu 0.684
_exptl_absorpt_correction_T_max 0.96484
_exptl_absorpt_correction_T_min 0.74376
_exptl_absorpt_correction_type numerical
_exptl_absorpt_process_details Platon
_exptl_crystal_colour yellow
_exptl_crystal_density_diffrn 1.398
_exptl_crystal_description plate
_exptl_crystal_F_000 4536
_exptl_crystal_size_max 0.50
_exptl_crystal_size_mid 0.30
_exptl_crystal_size_min 0.04
_refine_diff_density_max 2.010
_refine_diff_density_min -0.771
_refine_diff_density_rms 0.080
_refine_ls_abs_structure_details 'Flack H D (1983), Acta Cryst. A39, 876-881'
_refine_ls_abs_structure_Flack -0.028(10)
_refine_ls_extinction_method none
_refine_ls_goodness_of_fit_ref 0.861
_refine_ls_hydrogen_treatment constr
_refine_ls_matrix_type full
_refine_ls_number_parameters 1338
_refine_ls_number_reflns 24850
_refine_ls_number_restraints 40
_refine_ls_restrained_S_all 0.866
_refine_ls_R_factor_all 0.1005
_refine_ls_R_factor_gt 0.0488
_refine_ls_shift/su_max 0.002
_refine_ls_shift/su_mean 0.000
_refine_ls_structure_factor_coef Fsqd
_refine_ls_weighting_details 'calc w=1/[\s^2^(Fo^2^)+(0.0356P)^2^+0.0000P] where P=(Fo^2^+2Fc^2^)/3'
_refine_ls_weighting_scheme calc
_refine_ls_wR_factor_obs 0.0850
_refine_ls_wR_factor_ref 0.0974
_reflns_number_gt 14486
_reflns_number_total 24850
_reflns_threshold_expression >2\s(I)
_cod_data_source_file jo3017378_si_002.cif
_cod_data_source_block cs357
_cod_database_code 4027710

loop_
_symmetry_equiv_pos_as_xyz
'x, y, z'
'-x+1/2, -y, z+1/2'
'x+1/2, -y+1/2, -z'
'-x, y+1/2, -z+1/2'

loop_
_atom_site_label
_atom_site_type_symbol
_atom_site_fract_x
_atom_site_fract_y
_atom_site_fract_z
_atom_site_U_iso_or_equiv
_atom_site_adp_type
_atom_site_occupancy
_atom_site_symmetry_multiplicity
_atom_site_calc_flag
_atom_site_refinement_flags
_atom_site_disorder_assembly
_atom_site_disorder_group
I1A I 0.490934(15) 0.592813(12) 0.871173(11) 0.03382(8) Uani 1 1 d . . .
O1A O 0.58589(15) 0.47301(13) 0.75367(12) 0.0320(7) Uani 1 1 d . . .
C2A C 0.5718(2) 0.5262(2) 0.78395(18) 0.0304(11) Uani 1 1 d . . .
C3A C 0.6167(2) 0.5751(2) 0.76401(18) 0.0288(11) Uani 1 1 d . . .
C4A C 0.6262(2) 0.6360(2) 0.77837(19) 0.0330(11) Uani 1 1 d . . .
H4A H 0.6022 0.6528 0.8084 0.040 Uiso 1 1 calc R . .
C5A C 0.6709(2) 0.6727(2) 0.7490(2) 0.0367(12) Uani 1 1 d . . .
H5A H 0.6776 0.7148 0.7585 0.044 Uiso 1 1 calc R . .
C6A C 0.7061(2) 0.6466(2) 0.7051(2) 0.0348(12) Uani 1 1 d . . .
C7A C 0.6987(2) 0.5859(2) 0.69026(19) 0.0362(11) Uani 1 1 d . . .
H7A H 0.7232 0.5691 0.6604 0.043 Uiso 1 1 calc R . .
C8A C 0.6541(2) 0.5501(2) 0.72068(18) 0.0294(11) Uani 1 1 d . . .
C9A C 0.6352(2) 0.4853(2) 0.71477(18) 0.0313(11) Uani 1 1 d . . .
N10A N 0.7528(2) 0.6875(2) 0.6737(2) 0.0513(12) Uani 1 1 d . . .
O11A O 0.76320(18) 0.73949(17) 0.69025(17) 0.0559(11) Uani 1 1 d . . .
O12A O 0.7776(2) 0.6650(2) 0.63270(19) 0.0822(14) Uani 1 1 d . . .
N13A N 0.65794(19) 0.44508(18) 0.68301(15) 0.0337(9) Uani 1 1 d . . .
C14A C 0.6279(2) 0.3839(2) 0.68671(19) 0.0310(11) Uani 1 1 d . . .
H14A H 0.6118 0.3761 0.7245 0.037 Uiso 1 1 calc R . .
O15A O 0.68126(15) 0.34098(14) 0.67272(12) 0.0334(8) Uani 1 1 d . . .
C16A C 0.6594(2) 0.2784(2) 0.6772(2) 0.0344(11) Uani 1 1 d . . .
H16A H 0.6446 0.2704 0.7153 0.041 Uiso 1 1 calc R . .
C17A C 0.6000(2) 0.2646(2) 0.63926(19) 0.0333(12) Uani 1 1 d . . .
H17A H 0.5835 0.2213 0.6444 0.040 Uiso 1 1 calc R . .
C18A C 0.5431(2) 0.3104(2) 0.65100(19) 0.0346(12) Uani 1 1 d . . .
H18A H 0.5247 0.3029 0.6881 0.042 Uiso 1 1 calc R . .
C19A C 0.5684(2) 0.3760(2) 0.64701(18) 0.0323(11) Uani 1 1 d . . .
H19A H 0.5840 0.3850 0.6093 0.039 Uiso 1 1 calc R . .
C20A C 0.7236(2) 0.2415(2) 0.6656(2) 0.0411(13) Uani 1 1 d . . .
H20A H 0.7457 0.2565 0.6321 0.049 Uiso 1 1 calc R . .
H20B H 0.7567 0.2459 0.6958 0.049 Uiso 1 1 calc R . .
O21A O 0.70400(16) 0.17785(15) 0.65959(13) 0.0438(9) Uani 1 1 d . . .
C22A C 0.7535(3) 0.1350(3) 0.6676(2) 0.0454(13) Uani 1 1 d . . .
O23A O 0.8113(2) 0.14824(18) 0.67893(17) 0.0626(11) Uani 1 1 d . . .
C24A C 0.7276(3) 0.0707(2) 0.6599(3) 0.0666(18) Uani 1 1 d . . .
H24A H 0.7371 0.0463 0.6924 0.100 Uiso 1 1 calc R . .
H24B H 0.7505 0.0519 0.6288 0.100 Uiso 1 1 calc R . .
H24C H 0.6780 0.0718 0.6535 0.100 Uiso 1 1 calc R . .
O25A O 0.62399(16) 0.27383(16) 0.58471(14) 0.0348(8) Uani 1 1 d . . .
C26A C 0.6010(3) 0.2346(2) 0.54645(19) 0.0417(13) Uani 1 1 d . . .
O27A O 0.5642(2) 0.19218(18) 0.55479(15) 0.0747(14) Uani 1 1 d . . .
C28A C 0.6295(3) 0.2525(3) 0.4919(2) 0.0583(16) Uani 1 1 d . . .
H28A H 0.6395 0.2152 0.4710 0.088 Uiso 1 1 calc R . .
H28B H 0.6717 0.2764 0.4968 0.088 Uiso 1 1 calc R . .
H28C H 0.5957 0.2776 0.4725 0.088 Uiso 1 1 calc R . .
O29A O 0.48816(17) 0.30227(13) 0.61149(11) 0.0386(8) Uani 1 1 d . . .
C30A C 0.4302(2) 0.2748(2) 0.6294(2) 0.0345(11) Uani 1 1 d . . .
O31A O 0.41976(18) 0.26171(17) 0.67475(15) 0.0521(10) Uani 1 1 d . . .
C32A C 0.3817(3) 0.2644(3) 0.5828(2) 0.0522(17) Uani 1 1 d . . .
H32A H 0.3429 0.2393 0.5949 0.078 Uiso 1 1 calc R . .
H32B H 0.4058 0.2429 0.5536 0.078 Uiso 1 1 calc R . .
H32C H 0.3649 0.3043 0.5695 0.078 Uiso 1 1 calc R . .
O33A O 0.51462(16) 0.41750(14) 0.66228(11) 0.0378(8) Uani 1 1 d . . .
C34A C 0.4912(3) 0.4579(2) 0.6240(2) 0.0456(12) Uani 1 1 d . . .
O35A O 0.5140(2) 0.46127(17) 0.58008(16) 0.0692(12) Uani 1 1 d . . .
C36A C 0.4340(3) 0.4968(3) 0.6481(3) 0.0666(18) Uani 1 1 d . . .
H36A H 0.4299 0.5356 0.6279 0.100 Uiso 1 1 calc R . .
H36B H 0.4444 0.5059 0.6860 0.100 Uiso 1 1 calc R . .
H36C H 0.3906 0.4740 0.6459 0.100 Uiso 1 1 calc R . .
C37A C 0.5195(2) 0.52151(19) 0.81977(16) 0.0288(10) Uani 1 1 d . . .
C38A C 0.4822(2) 0.45998(19) 0.82403(17) 0.0302(11) Uani 1 1 d . . .
H38A H 0.4842 0.4392 0.7880 0.036 Uiso 1 1 calc R . .
O39A O 0.41149(14) 0.47244(14) 0.83660(12) 0.0332(7) Uani 1 1 d . . .
C40A C 0.3689(2) 0.4175(2) 0.83487(19) 0.0350(12) Uani 1 1 d . . .
H40A H 0.3232 0.4300 0.8497 0.042 Uiso 1 1 calc R . .
C41A C 0.3981(2) 0.36993(19) 0.87456(19) 0.0296(10) Uani 1 1 d . . .
H41A H 0.3938 0.3876 0.9118 0.036 Uiso 1 1 calc R . .
C42A C 0.4735(2) 0.35631(19) 0.86495(17) 0.0280(10) Uani 1 1 d . . .
H42A H 0.4908 0.3290 0.8946 0.034 Uiso 1 1 calc R . .
C43A C 0.5137(2) 0.41680(17) 0.86580(16) 0.0278(9) Uani 1 1 d . . .
H43A H 0.5627 0.4087 0.8565 0.033 Uiso 1 1 calc R . .
C44A C 0.3558(3) 0.3951(3) 0.7780(2) 0.0508(15) Uani 1 1 d . . .
H44A H 0.3318 0.4272 0.7575 0.076 Uiso 1 1 calc R . .
H44B H 0.3275 0.3577 0.7792 0.076 Uiso 1 1 calc R . .
H44C H 0.3996 0.3858 0.7604 0.076 Uiso 1 1 calc R . .
O45A O 0.35603(14) 0.31608(14) 0.87229(13) 0.0383(8) Uani 1 1 d . . .
C46A C 0.3465(3) 0.2870(2) 0.9234(2) 0.0410(13) Uani 1 1 d . . .
H46A H 0.3918 0.2807 0.9407 0.049 Uiso 1 1 calc R . .
H46B H 0.3256 0.2458 0.9178 0.049 Uiso 1 1 calc R . .
C47A C 0.3012(2) 0.3242(2) 0.9612(2) 0.0348(12) Uani 1 1 d . . .
C48A C 0.3163(3) 0.3298(3) 1.0160(2) 0.0516(15) Uani 1 1 d . . .
H48A H 0.3572 0.3121 1.0300 0.062 Uiso 1 1 calc R . .
C49A C 0.2720(4) 0.3613(3) 1.0502(2) 0.0664(19) Uani 1 1 d . . .
H49A H 0.2826 0.3650 1.0875 0.080 Uiso 1 1 calc R . .
C50A C 0.2140(4) 0.3865(3) 1.0307(3) 0.0665(19) Uani 1 1 d . . .
H50A H 0.1833 0.4074 1.0543 0.080 Uiso 1 1 calc R . .
C51A C 0.1995(3) 0.3820(3) 0.9766(3) 0.0698(19) Uani 1 1 d . . .
H51A H 0.1589 0.4004 0.9628 0.084 Uiso 1 1 calc R . .
C52A C 0.2427(3) 0.3513(3) 0.9422(2) 0.0505(15) Uani 1 1 d . . .
H52A H 0.2320 0.3489 0.9048 0.061 Uiso 1 1 calc R . .
O53A O 0.48783(16) 0.32796(13) 0.81402(11) 0.0359(7) Uani 1 1 d . . .
C54A C 0.4774(2) 0.2623(2) 0.8110(2) 0.0368(12) Uani 1 1 d . . .
H54A H 0.4496 0.2525 0.7786 0.044 Uiso 1 1 calc R . .
H54B H 0.4517 0.2483 0.8432 0.044 Uiso 1 1 calc R . .
C55A C 0.5457(2) 0.2276(2) 0.80789(19) 0.0321(11) Uani 1 1 d . . .
C56A C 0.5503(2) 0.1753(2) 0.77434(19) 0.0378(12) Uani 1 1 d . . .
H56A H 0.5120 0.1642 0.7526 0.045 Uiso 1 1 calc R . .
C57A C 0.6082(3) 0.1401(2) 0.7722(2) 0.0480(14) Uani 1 1 d . . .
H57A H 0.6102 0.1050 0.7493 0.058 Uiso 1 1 calc R . .
C58A C 0.6639(3) 0.1561(3) 0.8038(3) 0.0568(17) Uani 1 1 d . . .
H58A H 0.7046 0.1320 0.8024 0.068 Uiso 1 1 calc R . .
C59A C 0.6606(3) 0.2070(3) 0.8372(3) 0.0576(16) Uani 1 1 d . . .
H59A H 0.6986 0.2174 0.8594 0.069 Uiso 1 1 calc R . .
C60A C 0.6013(3) 0.2432(2) 0.8385(2) 0.0449(13) Uani 1 1 d . . .
H60A H 0.5997 0.2789 0.8608 0.054 Uiso 1 1 calc R . .
O61A O 0.50952(17) 0.44328(12) 0.91812(11) 0.0325(7) Uani 1 1 d . . .
C62A C 0.5737(3) 0.4548(2) 0.9435(2) 0.0520(15) Uani 1 1 d . . .
H62A H 0.5662 0.4817 0.9753 0.062 Uiso 1 1 calc R . .
H62B H 0.6036 0.4775 0.9179 0.062 Uiso 1 1 calc R . .
C63A C 0.6095(3) 0.3981(3) 0.9612(2) 0.0484(14) Uani 1 1 d . . .
C64A C 0.5757(3) 0.3524(3) 0.9869(2) 0.0597(16) Uani 1 1 d . . .
H64A H 0.5280 0.3568 0.9939 0.072 Uiso 1 1 calc R . .
C65A C 0.6093(5) 0.2990(3) 1.0036(3) 0.091(3) Uani 1 1 d . . .
H65A H 0.5854 0.2671 1.0219 0.109 Uiso 1 1 calc R . .
C66A C 0.6798(6) 0.2940(5) 0.9925(4) 0.117(4) Uani 1 1 d . . .
H66A H 0.7037 0.2577 1.0031 0.140 Uiso 1 1 calc R . .
C67A C 0.7137(5) 0.3393(6) 0.9673(4) 0.128(4) Uani 1 1 d . . .
H67A H 0.7611 0.3346 0.9597 0.154 Uiso 1 1 calc R . .
C68A C 0.6805(4) 0.3925(4) 0.9521(3) 0.089(2) Uani 1 1 d . . .
H68A H 0.7053 0.4253 0.9357 0.107 Uiso 1 1 calc R . .
I1B I -0.006661(18) 0.828359(13) 0.882424(13) 0.04884(10) Uani 1 1 d . . .
O1B O 0.07891(15) 0.71017(13) 0.75951(12) 0.0340(8) Uani 1 1 d . . .
C2B C 0.0692(2) 0.7616(2) 0.7929(2) 0.0331(11) Uani 1 1 d . . .
C3B C 0.1166(2) 0.8095(2) 0.77526(19) 0.0327(11) Uani 1 1 d . . .
C4B C 0.1297(2) 0.8696(2) 0.7920(2) 0.0396(13) Uani 1 1 d . . .
H4B H 0.1058 0.8865 0.8220 0.047 Uiso 1 1 calc R . .
C5B C 0.1775(2) 0.9045(2) 0.7650(2) 0.0388(12) Uani 1 1 d . . .
H5B H 0.1853 0.9462 0.7751 0.047 Uiso 1 1 calc R . .
C6B C 0.2143(2) 0.8783(2) 0.7230(2) 0.0360(12) Uani 1 1 d . . .
C7B C 0.2038(2) 0.8186(2) 0.70495(19) 0.0363(12) Uani 1 1 d . . .
H7B H 0.2296 0.8016 0.6760 0.044 Uiso 1 1 calc R . .
C8B C 0.1537(2) 0.7850(2) 0.73149(19) 0.0306(11) Uani 1 1 d . . .
C9B C 0.1314(2) 0.7211(2) 0.72233(19) 0.0330(11) Uani 1 1 d . . .
N10B N 0.2661(2) 0.9160(2) 0.69544(18) 0.0494(12) Uani 1 1 d . . .
O11B O 0.26175(19) 0.97187(18) 0.69684(16) 0.0599(11) Uani 1 1 d . . .
O12B O 0.3140(2) 0.88815(19) 0.67406(18) 0.0751(14) Uani 1 1 d . . .
N13B N 0.15329(18) 0.68129(17) 0.68943(15) 0.0311(9) Uani 1 1 d . . .
C14B C 0.1230(2) 0.6207(2) 0.69144(19) 0.0311(11) Uani 1 1 d . . .
H14B H 0.1070 0.6109 0.7289 0.037 Uiso 1 1 calc R . .
O15B O 0.17560(14) 0.57919(13) 0.67519(12) 0.0315(7) Uani 1 1 d . . .
C16B C 0.1536(2) 0.5156(2) 0.67678(19) 0.0335(11) Uani 1 1 d . . .
H16B H 0.1399 0.5045 0.7145 0.040 Uiso 1 1 calc R . .
C17B C 0.0933(2) 0.5047(2) 0.63858(19) 0.0325(12) Uani 1 1 d . . .
H17B H 0.0762 0.4614 0.6420 0.039 Uiso 1 1 calc R . .
C18B C 0.0365(2) 0.5504(2) 0.65228(19) 0.0343(12) Uani 1 1 d . . .
H18B H 0.0186 0.5413 0.6893 0.041 Uiso 1 1 calc R . .
C19B C 0.0636(2) 0.6152(2) 0.65091(19) 0.0303(11) Uani 1 1 d . . .
H19B H 0.0800 0.6254 0.6137 0.036 Uiso 1 1 calc R . .
C20B C 0.2174(2) 0.4797(2) 0.6612(2) 0.0379(12) Uani 1 1 d . . .
H20C H 0.2329 0.4915 0.6245 0.045 Uiso 1 1 calc R . .
H20D H 0.2551 0.4880 0.6870 0.045 Uiso 1 1 calc R . .
O21B O 0.19866(16) 0.41587(15) 0.66254(15) 0.0486(9) Uani 1 1 d . . .
C22B C 0.2485(3) 0.3747(2) 0.6523(2) 0.0476(14) Uani 1 1 d . . .
O23B O 0.30613(18) 0.39015(16) 0.64158(17) 0.0624(12) Uani 1 1 d . . .
C24B C 0.2225(3) 0.3101(3) 0.6569(3) 0.077(2) Uani 1 1 d . . .
H24D H 0.2544 0.2819 0.6388 0.115 Uiso 1 1 calc R . .
H24E H 0.1773 0.3072 0.6399 0.115 Uiso 1 1 calc R . .
H24F H 0.2188 0.2988 0.6952 0.115 Uiso 1 1 calc R . .
O25B O 0.11530(15) 0.51679(15) 0.58386(13) 0.0310(8) Uani 1 1 d . . .
C26B C 0.0935(3) 0.4790(2) 0.5442(2) 0.0415(13) Uani 1 1 d . . .
O27B O 0.0587(3) 0.4351(2) 0.55176(16) 0.0883(16) Uani 1 1 d . . .
C28B C 0.1177(3) 0.5006(2) 0.49030(19) 0.0445(13) Uani 1 1 d . . .
H28D H 0.1605 0.5239 0.4946 0.067 Uiso 1 1 calc R . .
H28E H 0.0828 0.5273 0.4740 0.067 Uiso 1 1 calc R . .
H28F H 0.1259 0.4649 0.4668 0.067 Uiso 1 1 calc R . .
O29B O -0.01876(14) 0.54468(14) 0.61365(11) 0.0380(8) Uani 1 1 d . . .
C30B C -0.0804(2) 0.5251(2) 0.6325(2) 0.0356(12) Uani 1 1 d . . .
O31B O -0.08983(18) 0.5104(2) 0.67711(17) 0.0676(13) Uani 1 1 d . . .
C32B C -0.1334(3) 0.5257(3) 0.5887(2) 0.0513(17) Uani 1 1 d . . .
H32D H -0.1758 0.5068 0.6022 0.077 Uiso 1 1 calc R . .
H32E H -0.1165 0.5022 0.5576 0.077 Uiso 1 1 calc R . .
H32F H -0.1425 0.5684 0.5778 0.077 Uiso 1 1 calc R . .
O33B O 0.00877(17) 0.65656(14) 0.66622(11) 0.0395(7) Uani 1 1 d . . .
C34B C -0.0054(3) 0.7037(2) 0.6316(2) 0.0481(12) Uani 1 1 d . . .
O35B O 0.0240(2) 0.71294(18) 0.59071(18) 0.0755(14) Uani 1 1 d . . .
C36B C -0.0630(3) 0.7420(3) 0.6539(3) 0.0681(19) Uani 1 1 d . . .
H36D H -0.0604 0.7839 0.6389 0.102 Uiso 1 1 calc R . .
H36E H -0.0593 0.7439 0.6933 0.102 Uiso 1 1 calc R . .
H36F H -0.1069 0.7233 0.6439 0.102 Uiso 1 1 calc R . .
C37B C 0.0187(2) 0.7558(2) 0.83001(19) 0.0395(12) Uani 1 1 d . . .
C38B C -0.0203(2) 0.6958(2) 0.83475(18) 0.0336(12) Uani 1 1 d . . .
H38B H -0.0195 0.6755 0.7985 0.040 Uiso 1 1 calc R . .
O39B O -0.09057(15) 0.71044(15) 0.84692(13) 0.0417(9) Uani 1 1 d . . .
C40B C -0.1343(3) 0.6568(2) 0.8431(2) 0.0506(15) Uani 1 1 d . . .
H40B H -0.1798 0.6699 0.8578 0.061 Uiso 1 1 calc R . .
C41B C -0.1082(2) 0.6077(2) 0.8812(2) 0.0443(13) Uani 1 1 d . . .
H41B H -0.1127 0.6238 0.9190 0.053 Uiso 1 1 calc R . .
C42B C -0.0332(2) 0.5907(2) 0.8721(2) 0.0426(12) Uani 1 1 d . . .
H42B H -0.0178 0.5611 0.9006 0.051 Uiso 1 1 calc R . .
C43B C 0.0097(2) 0.65037(18) 0.87539(18) 0.0362(10) Uani 1 1 d . A .
H43B H 0.0586 0.6413 0.8661 0.043 Uiso 1 1 calc R . .
C44B C -0.1471(3) 0.6379(3) 0.7859(3) 0.0694(19) Uani 1 1 d . . .
H44D H -0.1617 0.6739 0.7649 0.104 Uiso 1 1 calc R . .
H44E H -0.1832 0.6064 0.7850 0.104 Uiso 1 1 calc R . .
H44F H -0.1049 0.6209 0.7704 0.104 Uiso 1 1 calc R . .
O45B O -0.15179(18) 0.55438(16) 0.87634(17) 0.0602(10) Uani 1 1 d . . .
C46B C -0.1656(4) 0.5246(3) 0.9254(3) 0.086(2) Uani 1 1 d . . .
H46C H -0.1220 0.5182 0.9451 0.103 Uiso 1 1 calc R . .
H46D H -0.1856 0.4835 0.9178 0.103 Uiso 1 1 calc R . .
C47B C -0.2155(3) 0.5615(3) 0.9615(3) 0.0533(16) Uani 1 1 d . . .
C48B C -0.2004(3) 0.5734(3) 1.0151(3) 0.071(2) Uani 1 1 d . . .
H48B H -0.1581 0.5596 1.0298 0.085 Uiso 1 1 calc R . .
C49B C -0.2476(4) 0.6062(3) 1.0484(3) 0.081(2) Uani 1 1 d . . .
H49B H -0.2375 0.6145 1.0852 0.098 Uiso 1 1 calc R . .
C50B C -0.3089(4) 0.6256(3) 1.0254(3) 0.0675(18) Uani 1 1 d . . .
H50B H -0.3410 0.6486 1.0462 0.081 Uiso 1 1 calc R . .
C51B C -0.3226(3) 0.6117(3) 0.9733(3) 0.0658(18) Uani 1 1 d . . .
H51B H -0.3653 0.6238 0.9582 0.079 Uiso 1 1 calc R . .
C52B C -0.2765(3) 0.5804(3) 0.9416(3) 0.0632(17) Uani 1 1 d . . .
H52B H -0.2877 0.5719 0.9049 0.076 Uiso 1 1 calc R . .
O53B O -0.01963(17) 0.56563(15) 0.82007(14) 0.0473(9) Uani 1 1 d . . .
C54B C -0.0320(3) 0.5010(2) 0.8127(2) 0.0537(16) Uani 1 1 d . . .
H54C H -0.0609 0.4949 0.7802 0.064 Uiso 1 1 calc R . .
H54D H -0.0575 0.4848 0.8443 0.064 Uiso 1 1 calc R . .
C55B C 0.0339(3) 0.4649(2) 0.8061(2) 0.0442(13) Uani 1 1 d . . .
C56B C 0.0362(3) 0.4156(2) 0.7693(2) 0.0473(14) Uani 1 1 d . . .
H56B H -0.0027 0.4072 0.7473 0.057 Uiso 1 1 calc R . .
C57B C 0.0937(3) 0.3790(3) 0.7646(3) 0.0544(15) Uani 1 1 d . . .
H57B H 0.0950 0.3461 0.7393 0.065 Uiso 1 1 calc R . .
C58B C 0.1488(3) 0.3910(2) 0.7969(3) 0.0565(16) Uani 1 1 d . . .
H58B H 0.1883 0.3654 0.7947 0.068 Uiso 1 1 calc R . .
C59B C 0.1480(3) 0.4396(3) 0.8325(3) 0.0643(18) Uani 1 1 d . . .
H59B H 0.1868 0.4475 0.8546 0.077 Uiso 1 1 calc R . .
C60B C 0.0900(3) 0.4776(3) 0.8364(2) 0.0565(15) Uani 1 1 d . . .
H60B H 0.0901 0.5120 0.8602 0.068 Uiso 1 1 calc R . .
O61B O 0.0056(2) 0.67670(14) 0.92789(12) 0.0492(8) Uani 1 1 d . . .
C62B C 0.0286(4) 0.6379(5) 0.9737(4) 0.046(3) Uani 0.54 1 d P A 1
H62C H 0.0070 0.5967 0.9712 0.055 Uiso 0.54 1 calc PR A 1
H62D H 0.0139 0.6571 1.0082 0.055 Uiso 0.54 1 calc PR A 1
C63B C 0.1061(3) 0.6308(5) 0.9737(4) 0.035(3) Uani 0.54 1 d PG A 1
C64B C 0.1361(5) 0.5775(4) 0.9945(4) 0.068(4) Uani 0.54 1 d PG A 1
H64B H 0.1080 0.5440 1.0057 0.082 Uiso 0.54 1 calc PR A 1
C65B C 0.2070(5) 0.5734(5) 0.9988(6) 0.059(5) Uani 0.54 1 d PG A 1
H65B H 0.2274 0.5370 1.0130 0.071 Uiso 0.54 1 calc PR A 1
C66B C 0.2480(3) 0.6224(6) 0.9824(8) 0.073(6) Uani 0.54 1 d PG A 1
H66B H 0.2964 0.6196 0.9854 0.087 Uiso 0.54 1 calc PR A 1
C67B C 0.2181(5) 0.6756(5) 0.9617(6) 0.050(4) Uani 0.54 1 d PG A 1
H67B H 0.2461 0.7092 0.9504 0.060 Uiso 0.54 1 calc PR A 1
C68B C 0.1472(5) 0.6798(4) 0.9573(3) 0.043(3) Uani 0.54 1 d PG A 1
H68B H 0.1267 0.7162 0.9431 0.051 Uiso 0.54 1 calc PR A 1
C62C C 0.0759(7) 0.6983(5) 0.9412(5) 0.063(4) Uani 0.46 1 d P A 2
H62E H 0.0725 0.7319 0.9682 0.076 Uiso 0.46 1 calc PR A 2
H62F H 0.0969 0.7159 0.9082 0.076 Uiso 0.46 1 calc PR A 2
C63C C 0.1231(6) 0.6486(5) 0.9633(5) 0.043(5) Uani 0.46 1 d PG A 2
C64C C 0.0932(4) 0.5963(6) 0.9859(5) 0.056(4) Uani 0.46 1 d PG A 2
H64C H 0.0447 0.5917 0.9855 0.067 Uiso 0.46 1 calc PR A 2
C65C C 0.1341(7) 0.5509(5) 1.0089(6) 0.063(5) Uani 0.46 1 d PGU A 2
H65C H 0.1136 0.5152 1.0243 0.076 Uiso 0.46 1 calc PR A 2
C66C C 0.2050(7) 0.5577(7) 1.0095(9) 0.101(10) Uani 0.46 1 d PG A 2
H66C H 0.2329 0.5266 1.0253 0.122 Uiso 0.46 1 calc PR A 2
C67C C 0.2349(4) 0.6099(8) 0.9870(10) 0.071(7) Uani 0.46 1 d PG A 2
H67C H 0.2833 0.6146 0.9873 0.085 Uiso 0.46 1 calc PR A 2
C68C C 0.1940(7) 0.6554(6) 0.9639(7) 0.055(4) Uani 0.46 1 d PG A 2
H68C H 0.2144 0.6911 0.9485 0.066 Uiso 0.46 1 calc PR A 2
C1L C 0.0833(4) 0.8594(4) 0.6031(3) 0.121(3) Uani 1 1 d DU . .
H1L1 H 0.0604 0.8652 0.6380 0.182 Uiso 1 1 calc R . .
H1L2 H 0.1242 0.8857 0.6014 0.182 Uiso 1 1 calc R . .
H1L3 H 0.0968 0.8160 0.5991 0.182 Uiso 1 1 calc R . .
C2L C 0.0328(4) 0.8776(5) 0.5562(3) 0.127(3) Uani 1 1 d DU . .
H2L1 H -0.0085 0.8510 0.5572 0.153 Uiso 1 1 calc R . .
H2L2 H 0.0181 0.9211 0.5603 0.153 Uiso 1 1 calc R . .
C3L C 0.0685(4) 0.8695(4) 0.5053(3) 0.103(3) Uani 1 1 d DU . .
H3L1 H 0.0937 0.8298 0.5054 0.123 Uiso 1 1 calc R . .
H3L2 H 0.1020 0.9034 0.5001 0.123 Uiso 1 1 calc R . .
C4L C 0.0126(6) 0.8701(6) 0.4569(4) 0.203(5) Uani 1 1 d DU . .
H4L1 H -0.0090 0.8295 0.4501 0.244 Uiso 1 1 calc R . .
H4L2 H -0.0224 0.9030 0.4604 0.244 Uiso 1 1 calc R . .
C5L C 0.0736(6) 0.8869(5) 0.4152(5) 0.199(5) Uani 1 1 d DU . .
H5L1 H 0.0547 0.8920 0.3788 0.298 Uiso 1 1 calc R . .
H5L2 H 0.1075 0.8534 0.4150 0.298 Uiso 1 1 calc R . .
H5L3 H 0.0958 0.9253 0.4266 0.298 Uiso 1 1 calc R . .

loop_
_atom_site_aniso_label
_atom_site_aniso_U_11
_atom_site_aniso_U_22
_atom_site_aniso_U_33
_atom_site_aniso_U_23
_atom_site_aniso_U_13
_atom_site_aniso_U_12
I1A 0.03760(18) 0.02650(13) 0.03735(15) -0.00070(13) 0.00710(16) 0.00273(14)
O1A 0.0313(18) 0.0304(17) 0.0343(18) -0.0053(15) 0.0095(14) -0.0042(14)
C2A 0.034(3) 0.025(2) 0.032(3) -0.004(2) -0.002(2) 0.002(2)
C3A 0.025(3) 0.029(3) 0.033(3) 0.004(2) -0.004(2) -0.0004(19)
C4A 0.030(3) 0.031(3) 0.039(3) -0.000(2) 0.006(2) 0.001(2)
C5A 0.029(3) 0.025(2) 0.057(3) 0.001(3) -0.004(2) -0.001(2)
C6A 0.026(3) 0.029(3) 0.050(3) 0.009(2) 0.002(2) -0.007(2)
C7A 0.032(3) 0.043(3) 0.034(3) 0.004(2) 0.003(2) -0.002(2)
C8A 0.025(2) 0.031(3) 0.033(3) 0.000(2) -0.003(2) -0.000(2)
C9A 0.026(3) 0.038(3) 0.030(3) 0.001(2) -0.001(2) -0.006(2)
N10A 0.039(3) 0.051(3) 0.064(3) 0.011(3) 0.005(2) -0.006(2)
O11A 0.047(2) 0.035(2) 0.086(3) 0.008(2) 0.008(2) -0.0106(18)
O12A 0.088(3) 0.083(3) 0.076(3) -0.014(3) 0.045(3) -0.039(2)
N13A 0.033(2) 0.037(2) 0.031(2) -0.0088(19) 0.0045(18) -0.0051(19)
C14A 0.029(3) 0.031(3) 0.032(3) -0.005(2) 0.004(2) 0.002(2)
O15A 0.0296(17) 0.0350(19) 0.0356(18) -0.0076(15) -0.0039(14) -0.0042(14)
C16A 0.033(3) 0.034(3) 0.036(3) -0.007(2) -0.003(2) -0.007(2)
C17A 0.041(3) 0.031(3) 0.028(3) -0.000(2) -0.000(2) -0.009(2)
C18A 0.032(3) 0.040(3) 0.032(3) -0.004(2) -0.007(2) -0.009(2)
C19A 0.030(3) 0.038(3) 0.028(3) -0.004(2) 0.004(2) -0.003(2)
C20A 0.038(3) 0.037(3) 0.048(3) -0.011(2) -0.002(2) -0.002(2)
O21A 0.039(2) 0.0329(19) 0.060(2) -0.0068(17) -0.0068(17) 0.0038(16)
C22A 0.038(3) 0.046(3) 0.052(3) 0.001(3) 0.005(3) 0.007(3)
O23A 0.043(2) 0.066(3) 0.078(3) -0.011(2) -0.012(2) 0.011(2)
C24A 0.061(4) 0.039(3) 0.099(5) -0.002(3) 0.012(4) 0.008(3)
O25A 0.041(2) 0.035(2) 0.028(2) -0.0049(16) -0.0014(15) -0.0103(16)
C26A 0.065(4) 0.039(3) 0.021(3) -0.001(2) -0.007(2) -0.007(3)
O27A 0.129(4) 0.054(3) 0.042(2) 0.000(2) -0.015(2) -0.049(3)
C28A 0.075(4) 0.063(4) 0.037(3) -0.011(3) -0.007(3) -0.001(3)
O29A 0.0353(19) 0.0508(18) 0.0295(16) 0.0019(14) -0.0037(17) -0.0123(17)
C30A 0.037(3) 0.025(2) 0.042(3) -0.000(3) 0.001(3) -0.008(2)
O31A 0.047(2) 0.060(3) 0.049(2) 0.019(2) -0.0026(19) -0.0178(19)
C32A 0.046(3) 0.064(4) 0.046(4) -0.005(3) -0.013(3) -0.017(3)
O33A 0.0323(19) 0.0422(19) 0.0389(17) -0.0049(15) 0.0013(16) 0.0035(17)
C34A 0.046(3) 0.034(2) 0.056(3) -0.004(3) 0.001(4) -0.010(3)
O35A 0.080(3) 0.066(3) 0.061(2) 0.018(2) 0.010(3) 0.013(3)
C36A 0.047(4) 0.050(4) 0.103(5) 0.009(3) 0.011(3) 0.006(3)
C37A 0.031(3) 0.032(2) 0.024(2) 0.0016(18) -0.002(2) -0.002(2)
C38A 0.028(3) 0.035(2) 0.028(2) -0.0025(19) 0.003(2) 0.002(2)
O39A 0.0208(16) 0.0326(18) 0.046(2) -0.0006(15) 0.0032(14) 0.0024(14)
C40A 0.023(3) 0.038(3) 0.043(3) 0.001(2) 0.006(2) -0.006(2)
C41A 0.028(2) 0.032(2) 0.029(2) -0.007(2) 0.003(2) -0.0047(18)
C42A 0.033(3) 0.026(2) 0.025(2) -0.0020(19) 0.002(2) 0.0015(19)
C43A 0.021(2) 0.030(2) 0.033(2) -0.0014(19) 0.009(2) 0.001(2)
C44A 0.036(3) 0.064(4) 0.052(4) 0.005(3) -0.014(3) -0.007(3)
O45A 0.0347(17) 0.0409(19) 0.0393(19) -0.0074(17) 0.0059(16) -0.0125(14)
C46A 0.042(3) 0.034(3) 0.047(3) 0.004(3) 0.003(3) -0.010(2)
C47A 0.041(3) 0.035(3) 0.029(3) 0.004(2) 0.005(2) -0.014(2)
C48A 0.046(3) 0.059(4) 0.050(4) 0.005(3) -0.001(3) -0.025(3)
C49A 0.076(5) 0.088(5) 0.035(3) -0.018(3) 0.010(3) -0.047(4)
C50A 0.063(4) 0.077(5) 0.059(4) -0.013(3) 0.030(4) 0.001(4)
C51A 0.056(4) 0.086(5) 0.068(5) 0.006(4) 0.014(3) 0.018(3)
C52A 0.052(4) 0.067(4) 0.033(3) 0.011(3) 0.008(3) 0.007(3)
O53A 0.0351(18) 0.0339(16) 0.0388(16) -0.0075(14) 0.0029(16) -0.0072(17)
C54A 0.037(3) 0.032(3) 0.041(3) -0.011(2) 0.000(2) -0.005(2)
C55A 0.038(3) 0.028(3) 0.031(3) 0.005(2) 0.006(2) -0.005(2)
C56A 0.039(3) 0.037(3) 0.038(3) -0.008(2) 0.001(2) -0.003(2)
C57A 0.044(3) 0.038(3) 0.062(4) -0.003(3) 0.008(3) 0.002(3)
C58A 0.041(3) 0.045(4) 0.085(5) 0.019(3) 0.001(3) 0.012(3)
C59A 0.041(3) 0.055(4) 0.077(4) 0.017(3) -0.019(3) -0.003(3)
C60A 0.042(3) 0.043(3) 0.050(3) -0.006(3) 0.000(3) -0.005(3)
O61A 0.0346(19) 0.0304(15) 0.0326(16) -0.0046(12) -0.0079(17) 0.0002(17)
C62A 0.051(4) 0.053(4) 0.052(3) -0.010(3) -0.021(3) -0.007(3)
C63A 0.052(4) 0.056(4) 0.037(3) -0.013(3) -0.016(3) 0.018(3)
C64A 0.076(4) 0.058(4) 0.046(4) -0.001(3) -0.017(3) 0.011(3)
C65A 0.142(8) 0.067(5) 0.063(5) 0.003(4) -0.020(5) 0.033(5)
C66A 0.130(9) 0.128(9) 0.092(7) 0.008(6) -0.021(6) 0.090(7)
C67A 0.087(7) 0.189(13) 0.108(8) 0.002(8) 0.010(6) 0.065(8)
C68A 0.058(5) 0.139(8) 0.071(5) 0.009(5) -0.008(4) 0.012(5)
I1B 0.0450(2) 0.03594(16) 0.0656(2) -0.01499(15) 0.0230(2) -0.00267(16)
O1B 0.0277(18) 0.0338(18) 0.041(2) -0.0079(15) 0.0055(15) -0.0012(14)
C2B 0.024(3) 0.026(3) 0.049(3) -0.008(2) 0.002(2) 0.001(2)
C3B 0.028(3) 0.032(3) 0.038(3) -0.002(2) -0.004(2) 0.006(2)
C4B 0.024(3) 0.037(3) 0.057(3) -0.011(3) 0.002(2) 0.002(2)
C5B 0.026(3) 0.033(3) 0.058(3) -0.005(3) -0.001(2) 0.004(2)
C6B 0.024(3) 0.043(3) 0.041(3) 0.004(2) -0.005(2) -0.001(2)
C7B 0.031(3) 0.039(3) 0.039(3) -0.003(2) -0.003(2) -0.002(2)
C8B 0.026(3) 0.032(3) 0.034(3) 0.000(2) -0.008(2) 0.006(2)
C9B 0.022(3) 0.041(3) 0.036(3) 0.004(2) -0.001(2) -0.004(2)
N10B 0.049(3) 0.046(3) 0.053(3) -0.001(2) 0.001(2) -0.012(3)
O11B 0.056(3) 0.048(3) 0.076(3) 0.010(2) -0.010(2) -0.014(2)
O12B 0.065(3) 0.069(3) 0.091(3) -0.019(3) 0.036(3) -0.028(2)
N13B 0.030(2) 0.029(2) 0.035(2) -0.0043(19) 0.0027(18) 0.0001(18)
C14B 0.026(3) 0.036(3) 0.031(3) -0.004(2) 0.003(2) -0.002(2)
O15B 0.0277(17) 0.0285(18) 0.0384(18) -0.0030(14) 0.0001(14) -0.0035(14)
C16B 0.037(3) 0.033(3) 0.031(3) 0.004(2) 0.004(2) -0.002(2)
C17B 0.042(3) 0.030(3) 0.026(3) 0.001(2) 0.002(2) -0.005(2)
C18B 0.028(3) 0.045(3) 0.030(3) 0.004(2) 0.002(2) -0.008(2)
C19B 0.024(2) 0.036(3) 0.031(3) -0.004(2) 0.002(2) 0.000(2)
C20B 0.037(3) 0.034(3) 0.043(3) 0.002(2) -0.000(2) -0.006(2)
O21B 0.036(2) 0.0274(19) 0.083(3) 0.0011(19) 0.0044(18) 0.0021(16)
C22B 0.054(4) 0.033(3) 0.056(4) -0.003(3) -0.002(3) 0.001(3)
O23B 0.037(2) 0.057(3) 0.094(3) -0.009(2) 0.009(2) -0.0009(18)
C24B 0.057(4) 0.042(4) 0.132(6) 0.000(4) 0.023(4) 0.006(3)
O25B 0.0350(19) 0.0306(19) 0.0275(19) -0.0008(15) 0.0024(15) -0.0051(15)
C26B 0.061(4) 0.031(3) 0.032(3) -0.003(2) -0.005(3) -0.006(3)
O27B 0.158(5) 0.065(3) 0.042(2) 0.001(2) -0.011(3) -0.061(3)
C28B 0.046(3) 0.053(3) 0.034(3) -0.003(3) -0.004(2) -0.002(3)
O29B 0.0271(18) 0.059(2) 0.0278(16) 0.0054(15) 0.0002(15) -0.0086(15)
C30B 0.036(3) 0.032(3) 0.038(3) 0.002(3) 0.002(3) -0.012(2)
O31B 0.041(2) 0.108(4) 0.054(3) 0.036(3) -0.005(2) -0.033(2)
C32B 0.030(3) 0.074(5) 0.050(4) -0.008(3) -0.000(3) -0.015(3)
O33B 0.0292(18) 0.0492(19) 0.0401(17) -0.0097(15) 0.0027(17) 0.0012(18)
C34B 0.034(3) 0.036(3) 0.074(4) -0.001(3) 0.001(4) 0.001(3)
O35B 0.075(3) 0.066(3) 0.086(3) 0.036(2) 0.030(3) 0.021(2)
C36B 0.050(4) 0.057(4) 0.097(5) -0.007(4) 0.011(3) 0.021(3)
C37B 0.036(3) 0.035(3) 0.048(3) -0.003(2) -0.001(2) -0.002(2)
C38B 0.026(3) 0.040(3) 0.035(3) -0.012(2) 0.007(2) 0.001(2)
O39B 0.0268(18) 0.039(2) 0.059(2) -0.0000(17) 0.0035(16) 0.0009(15)
C40B 0.029(3) 0.050(4) 0.073(4) -0.002(3) 0.002(3) -0.005(3)
C41B 0.049(3) 0.038(3) 0.046(3) -0.014(3) 0.011(3) -0.011(2)
C42B 0.048(3) 0.036(3) 0.043(3) -0.002(3) 0.001(3) 0.005(2)
C43B 0.029(2) 0.034(2) 0.045(3) -0.009(2) -0.002(3) 0.006(2)
C44B 0.048(4) 0.081(5) 0.079(5) 0.003(4) -0.027(3) -0.014(3)
O45B 0.063(2) 0.048(2) 0.070(3) -0.017(2) 0.025(2) -0.0254(18)
C46B 0.088(5) 0.045(4) 0.125(7) 0.002(4) 0.024(5) -0.001(4)
C47B 0.047(4) 0.039(3) 0.073(4) -0.006(3) 0.015(3) -0.018(3)
C48B 0.047(4) 0.066(5) 0.099(6) 0.021(4) -0.016(4) -0.024(3)
C49B 0.103(6) 0.089(6) 0.052(4) -0.015(4) 0.006(4) -0.051(5)
C50B 0.064(5) 0.060(4) 0.078(5) -0.015(4) 0.016(4) -0.020(4)
C51B 0.060(4) 0.054(4) 0.083(5) 0.014(4) -0.003(4) 0.011(3)
C52B 0.076(5) 0.058(4) 0.056(4) 0.007(3) 0.003(4) -0.006(4)
O53B 0.048(2) 0.0359(18) 0.058(2) -0.0120(16) 0.0067(18) -0.0039(17)
C54B 0.058(4) 0.047(3) 0.056(4) -0.004(3) -0.002(3) -0.006(3)
C55B 0.050(3) 0.029(3) 0.054(3) 0.008(3) 0.009(3) -0.004(2)
C56B 0.043(3) 0.044(3) 0.055(3) -0.000(3) 0.003(2) -0.007(3)
C57B 0.053(4) 0.040(3) 0.071(4) -0.003(3) 0.012(3) -0.002(3)
C58B 0.057(4) 0.031(3) 0.081(5) 0.011(3) 0.011(3) 0.005(3)
C59B 0.053(4) 0.055(4) 0.085(5) 0.019(4) -0.019(3) -0.000(3)
C60B 0.057(4) 0.051(4) 0.062(4) 0.005(3) -0.011(3) -0.002(3)
O61B 0.056(2) 0.0465(19) 0.0454(19) -0.0080(16) -0.014(2) -0.000(2)
C62B 0.041(6) 0.068(7) 0.029(5) 0.001(5) 0.001(4) -0.011(5)
C63B 0.036(6) 0.037(8) 0.032(7) 0.003(6) -0.000(5) -0.014(6)
C64B 0.105(14) 0.052(10) 0.048(9) 0.013(7) 0.014(9) -0.011(9)
C65B 0.025(9) 0.090(12) 0.062(10) 0.012(10) 0.006(7) 0.007(7)
C66B 0.057(10) 0.097(14) 0.064(12) 0.013(11) 0.010(9) -0.002(10)
C67B 0.036(7) 0.060(10) 0.055(7) 0.018(7) 0.011(6) -0.016(6)
C68B 0.049(7) 0.042(7) 0.037(6) 0.006(6) -0.001(5) -0.005(6)
C62C 0.096(11) 0.040(7) 0.054(8) -0.001(6) -0.043(8) 0.002(7)
C63C 0.073(12) 0.020(7) 0.034(8) 0.011(6) -0.013(8) -0.012(8)
C64C 0.067(11) 0.043(9) 0.058(9) 0.008(8) 0.002(8) 0.017(9)
C65C 0.070(8) 0.061(8) 0.059(8) 0.040(6) 0.001(6) 0.000(7)
C66C 0.10(2) 0.112(18) 0.094(19) 0.050(15) 0.009(14) 0.050(14)
C67C 0.030(9) 0.096(17) 0.087(17) 0.019(14) 0.027(10) 0.018(10)
C68C 0.059(13) 0.048(10) 0.057(10) 0.009(8) 0.015(10) -0.014(9)
C1L 0.140(6) 0.103(6) 0.122(6) 0.014(5) -0.028(5) -0.008(5)
C2L 0.133(7) 0.139(7) 0.109(6) -0.004(5) -0.002(5) -0.018(5)
C3L 0.124(6) 0.082(5) 0.102(6) 0.010(4) 0.013(5) 0.019(5)
C4L 0.230(9) 0.232(8) 0.148(7) 0.076(7) 0.041(8) 0.078(8)
C5L 0.213(9) 0.187(9) 0.197(9) 0.000(7) -0.021(7) 0.049(7)

loop_
_atom_type_symbol
_atom_type_description
_atom_type_scat_dispersion_real
_atom_type_scat_dispersion_imag
_atom_type_scat_source
C C 0.0033 0.0016 'International Tables Vol C Tables 4.2.6.8 and 6.1.1.4'
H H 0.0000 0.0000 'International Tables Vol C Tables 4.2.6.8 and 6.1.1.4'
I I -0.4742 1.8119 'International Tables Vol C Tables 4.2.6.8 and 6.1.1.4'
N N 0.0061 0.0033 'International Tables Vol C Tables 4.2.6.8 and 6.1.1.4'
O O 0.0106 0.0060 'International Tables Vol C Tables 4.2.6.8 and 6.1.1.4'

loop_
_geom_angle_atom_site_label_1
_geom_angle_atom_site_label_2
_geom_angle_atom_site_label_3
_geom_angle
C9A O1A C2A 110.4(3)
C37A C2A O1A 115.8(4)
C37A C2A C3A 136.7(4)
O1A C2A C3A 107.4(4)
C4A C3A C8A 119.7(4)
C4A C3A C2A 133.5(4)
C8A C3A C2A 106.9(4)
C3A C4A C5A 119.9(4)
C3A C4A H4A 120.1
C5A C4A H4A 120.1
C4A C5A C6A 118.9(4)
C4A C5A H5A 120.6
C6A C5A H5A 120.6
C7A C6A C5A 122.8(4)
C7A C6A N10A 119.6(5)
C5A C6A N10A 117.6(4)
C6A C7A C8A 117.1(4)
C6A C7A H7A 121.4
C8A C7A H7A 121.4
C7A C8A C3A 121.6(4)
C7A C8A C9A 130.0(4)
C3A C8A C9A 108.4(4)
N13A C9A O1A 123.2(4)
N13A C9A C8A 129.8(4)
O1A C9A C8A 106.9(4)
O11A N10A O12A 125.6(5)
O11A N10A C6A 118.5(5)
O12A N10A C6A 115.9(5)
C9A N13A C14A 116.8(4)
O15A C14A N13A 106.4(3)
O15A C14A C19A 108.7(3)
N13A C14A C19A 111.7(4)
O15A C14A H14A 110.0
N13A C14A H14A 110.0
C19A C14A H14A 110.0
C16A O15A C14A 112.4(3)
O15A C16A C20A 104.0(4)
O15A C16A C17A 111.5(4)
C20A C16A C17A 114.2(4)
O15A C16A H16A 109.0
C20A C16A H16A 109.0
C17A C16A H16A 109.0
O25A C17A C18A 109.0(4)
O25A C17A C16A 107.7(4)
C18A C17A C16A 108.1(4)
O25A C17A H17A 110.7
C18A C17A H17A 110.7
C16A C17A H17A 110.7
O29A C18A C19A 108.1(4)
O29A C18A C17A 109.3(4)
C19A C18A C17A 111.4(4)
O29A C18A H18A 109.4
C19A C18A H18A 109.4
C17A C18A H18A 109.4
O33A C19A C18A 109.6(4)
O33A C19A C14A 108.4(3)
C18A C19A C14A 108.2(4)
O33A C19A H19A 110.2
C18A C19A H19A 110.2
C14A C19A H19A 110.2
O21A C20A C16A 107.8(4)
O21A C20A H20A 110.1
C16A C20A H20A 110.1
O21A C20A H20B 110.1
C16A C20A H20B 110.1
H20A C20A H20B 108.5
C22A O21A C20A 116.8(4)
O23A C22A O21A 122.9(5)
O23A C22A C24A 124.9(5)
O21A C22A C24A 112.2(5)
C22A C24A H24A 109.5
C22A C24A H24B 109.5
H24A C24A H24B 109.5
C22A C24A H24C 109.5
H24A C24A H24C 109.5
H24B C24A H24C 109.5
C26A O25A C17A 117.5(4)
O27A C26A O25A 124.6(5)
O27A C26A C28A 125.3(5)
O25A C26A C28A 110.1(4)
C26A C28A H28A 109.5
C26A C28A H28B 109.5
H28A C28A H28B 109.5
C26A C28A H28C 109.5
H28A C28A H28C 109.5
H28B C28A H28C 109.5
C30A O29A C18A 116.6(4)
O31A C30A O29A 124.3(5)
O31A C30A C32A 125.8(5)
O29A C30A C32A 109.9(5)
C30A C32A H32A 109.5
C30A C32A H32B 109.5
H32A C32A H32B 109.5
C30A C32A H32C 109.5
H32A C32A H32C 109.5
H32B C32A H32C 109.5
C34A O33A C19A 117.6(4)
O35A C34A O33A 123.5(5)
O35A C34A C36A 127.3(5)
O33A C34A C36A 109.2(5)
C34A C36A H36A 109.5
C34A C36A H36B 109.5
H36A C36A H36B 109.5
C34A C36A H36C 109.5
H36A C36A H36C 109.5
H36B C36A H36C 109.5
C2A C37A C38A 118.1(4)
C2A C37A I1A 123.1(3)
C38A C37A I1A 118.8(3)
O39A C38A C37A 107.9(3)
O39A C38A C43A 110.7(3)
C37A C38A C43A 113.2(3)
O39A C38A H38A 108.3
C37A C38A H38A 108.3
C43A C38A H38A 108.3
C38A O39A C40A 112.9(3)
O39A C40A C44A 112.8(4)
O39A C40A C41A 108.6(3)
C44A C40A C41A 116.3(4)
O39A C40A H40A 106.1
C44A C40A H40A 106.1
C41A C40A H40A 106.1
O45A C41A C42A 113.1(3)
O45A C41A C40A 108.1(3)
C42A C41A C40A 113.0(4)
O45A C41A H41A 107.5
C42A C41A H41A 107.5
C40A C41A H41A 107.5
O53A C42A C41A 114.2(3)
O53A C42A C43A 106.3(3)
C41A C42A C43A 109.1(3)
O53A C42A H42A 109.0
C41A C42A H42A 109.0
C43A C42A H42A 109.0
O61A C43A C38A 110.4(3)
O61A C43A C42A 109.3(3)
C38A C43A C42A 108.2(4)
O61A C43A H43A 109.7
C38A C43A H43A 109.7
C42A C43A H43A 109.7
C40A C44A H44A 109.5
C40A C44A H44B 109.5
H44A C44A H44B 109.5
C40A C44A H44C 109.5
H44A C44A H44C 109.5
H44B C44A H44C 109.5
C46A O45A C41A 113.7(3)
O45A C46A C47A 112.8(4)
O45A C46A H46A 109.0
C47A C46A H46A 109.0
O45A C46A H46B 109.0
C47A C46A H46B 109.0
H46A C46A H46B 107.8
C52A C47A C48A 118.3(5)
C52A C47A C46A 120.2(5)
C48A C47A C46A 121.5(5)
C49A C48A C47A 120.3(6)
C49A C48A H48A 119.9
C47A C48A H48A 119.9
C50A C49A C48A 120.3(6)
C50A C49A H49A 119.9
C48A C49A H49A 119.9
C49A C50A C51A 119.6(6)
C49A C50A H50A 120.2
C51A C50A H50A 120.2
C52A C51A C50A 120.9(6)
C52A C51A H51A 119.5
C50A C51A H51A 119.5
C47A C52A C51A 120.6(5)
C47A C52A H52A 119.7
C51A C52A H52A 119.7
C42A O53A C54A 116.3(3)
O53A C54A C55A 111.4(3)
O53A C54A H54A 109.3
C55A C54A H54A 109.3
O53A C54A H54B 109.3
C55A C54A H54B 109.3
H54A C54A H54B 108.0
C60A C55A C56A 118.5(4)
C60A C55A C54A 122.8(4)
C56A C55A C54A 118.6(4)
C57A C56A C55A 121.7(5)
C57A C56A H56A 119.2
C55A C56A H56A 119.2
C56A C57A C58A 119.3(5)
C56A C57A H57A 120.4
C58A C57A H57A 120.4
C59A C58A C57A 120.2(5)
C59A C58A H58A 119.9
C57A C58A H58A 119.9
C58A C59A C60A 120.0(5)
C58A C59A H59A 120.0
C60A C59A H59A 120.0
C55A C60A C59A 120.3(5)
C55A C60A H60A 119.8
C59A C60A H60A 119.8
C43A O61A C62A 115.1(4)
O61A C62A C63A 113.5(4)
O61A C62A H62A 108.9
C63A C62A H62A 108.9
O61A C62A H62B 108.9
C63A C62A H62B 108.9
H62A C62A H62B 107.7
C64A C63A C68A 119.5(6)
C64A C63A C62A 121.3(5)
C68A C63A C62A 119.2(6)
C63A C64A C65A 121.3(7)
C63A C64A H64A 119.4
C65A C64A H64A 119.4
C64A C65A C66A 117.9(8)
C64A C65A H65A 121.1
C66A C65A H65A 121.1
C67A C66A C65A 121.1(8)
C67A C66A H66A 119.5
C65A C66A H66A 119.5
C66A C67A C68A 120.7(9)
C66A C67A H67A 119.7
C68A C67A H67A 119.7
C67A C68A C63A 119.4(8)
C67A C68A H68A 120.3
C63A C68A H68A 120.3
C9B O1B C2B 110.7(3)
C37B C2B O1B 115.2(4)
C37B C2B C3B 137.1(4)
O1B C2B C3B 107.7(4)
C4B C3B C8B 119.2(4)
C4B C3B C2B 133.9(5)
C8B C3B C2B 106.8(4)
C5B C4B C3B 119.6(5)
C5B C4B H4B 120.2
C3B C4B H4B 120.2
C4B C5B C6B 119.5(5)
C4B C5B H5B 120.2
C6B C5B H5B 120.2
C7B C6B C5B 123.2(5)
C7B C6B N10B 118.2(5)
C5B C6B N10B 118.6(4)
C8B C7B C6B 116.3(4)
C8B C7B H7B 121.9
C6B C7B H7B 121.9
C7B C8B C3B 122.1(4)
C7B C8B C9B 129.2(4)
C3B C8B C9B 108.7(4)
N13B C9B O1B 123.9(4)
N13B C9B C8B 130.0(4)
O1B C9B C8B 106.0(4)
O11B N10B O12B 123.6(5)
O11B N10B C6B 119.5(5)
O12B N10B C6B 116.8(5)
C9B N13B C14B 117.5(4)
O15B C14B N13B 105.7(3)
O15B C14B C19B 108.1(3)
N13B C14B C19B 111.0(4)
O15B C14B H14B 110.7
N13B C14B H14B 110.7
C19B C14B H14B 110.7
C14B O15B C16B 112.4(3)
O15B C16B C20B 103.8(4)
O15B C16B C17B 111.1(4)
C20B C16B C17B 113.3(4)
O15B C16B H16B 109.5
C20B C16B H16B 109.5
C17B C16B H16B 109.5
O25B C17B C18B 107.9(4)
O25B C17B C16B 108.8(4)
C18B C17B C16B 108.8(4)
O25B C17B H17B 110.4
C18B C17B H17B 110.4
C16B C17B H17B 110.4
O29B C18B C19B 109.1(4)
O29B C18B C17B 109.8(4)
C19B C18B C17B 110.3(4)
O29B C18B H18B 109.2
C19B C18B H18B 109.2
C17B C18B H18B 109.2
O33B C19B C18B 108.3(4)
O33B C19B C14B 109.8(3)
C18B C19B C14B 108.9(4)
O33B C19B H19B 110.0
C18B C19B H19B 110.0
C14B C19B H19B 110.0
O21B C20B C16B 106.2(4)
O21B C20B H20C 110.5
C16B C20B H20C 110.5
O21B C20B H20D 110.5
C16B C20B H20D 110.5
H20C C20B H20D 108.7
C22B O21B C20B 116.8(4)
O23B C22B O21B 122.2(5)
O23B C22B C24B 126.6(5)
O21B C22B C24B 111.2(5)
C22B C24B H24D 109.5
C22B C24B H24E 109.5
H24D C24B H24E 109.5
C22B C24B H24F 109.5
H24D C24B H24F 109.5
H24E C24B H24F 109.5
C26B O25B C17B 118.7(4)
O27B C26B O25B 123.6(5)
O27B C26B C28B 125.2(5)
O25B C26B C28B 111.2(4)
C26B C28B H28D 109.5
C26B C28B H28E 109.5
H28D C28B H28E 109.5
C26B C28B H28F 109.5
H28D C28B H28F 109.5
H28E C28B H28F 109.5
C30B O29B C18B 117.4(3)
O31B C30B O29B 123.5(5)
O31B C30B C32B 125.5(5)
O29B C30B C32B 111.1(4)
C30B C32B H32D 109.5
C30B C32B H32E 109.5
H32D C32B H32E 109.5
C30B C32B H32F 109.5
H32D C32B H32F 109.5
H32E C32B H32F 109.5
C34B O33B C19B 116.8(4)
O35B C34B O33B 124.6(5)
O35B C34B C36B 125.7(5)
O33B C34B C36B 109.6(5)
C34B C36B H36D 109.5
C34B C36B H36E 109.5
H36D C36B H36E 109.5
C34B C36B H36F 109.5
H36D C36B H36F 109.5
H36E C36B H36F 109.5
C2B C37B C38B 120.0(4)
C2B C37B I1B 121.4(3)
C38B C37B I1B 118.6(3)
O39B C38B C37B 107.9(4)
O39B C38B C43B 111.7(4)
C37B C38B C43B 114.4(4)
O39B C38B H38B 107.5
C37B C38B H38B 107.5
C43B C38B H38B 107.5
C38B O39B C40B 111.8(3)
O39B C40B C44B 112.4(5)
O39B C40B C41B 109.1(4)
C44B C40B C41B 117.0(5)
O39B C40B H40B 105.8
C44B C40B H40B 105.8
C41B C40B H40B 105.8
O45B C41B C40B 108.2(4)
O45B C41B C42B 111.2(4)
C40B C41B C42B 113.6(4)
O45B C41B H41B 107.9
C40B C41B H41B 107.9
C42B C41B H41B 107.9
O53B C42B C41B 113.9(4)
O53B C42B C43B 105.5(4)
C41B C42B C43B 108.1(4)
O53B C42B H42B 109.7
C41B C42B H42B 109.7
C43B C42B H42B 109.7
O61B C43B C38B 108.8(3)
O61B C43B C42B 110.7(4)
C38B C43B C42B 107.3(4)
O61B C43B H43B 110.0
C38B C43B H43B 110.0
C42B C43B H43B 110.0
C40B C44B H44D 109.5
C40B C44B H44E 109.5
H44D C44B H44E 109.5
C40B C44B H44F 109.5
H44D C44B H44F 109.5
H44E C44B H44F 109.5
C46B O45B C41B 114.2(5)
O45B C46B C47B 112.6(5)
O45B C46B H46C 109.1
C47B C46B H46C 109.1
O45B C46B H46D 109.1
C47B C46B H46D 109.1
H46C C46B H46D 107.8
C52B C47B C48B 118.9(6)
C52B C47B C46B 119.9(6)
C48B C47B C46B 121.1(7)
C47B C48B C49B 120.6(6)
C47B C48B H48B 119.7
C49B C48B H48B 119.7
C50B C49B C48B 118.1(6)
C50B C49B H49B 121.0
C48B C49B H49B 121.0
C51B C50B C49B 119.6(6)
C51B C50B H50B 120.2
C49B C50B H50B 120.2
C50B C51B C52B 121.8(6)
C50B C51B H51B 119.1
C52B C51B H51B 119.1
C47B C52B C51B 121.1(6)
C47B C52B H52B 119.5
C51B C52B H52B 119.5
C42B O53B C54B 117.3(4)
O53B C54B C55B 112.0(4)
O53B C54B H54C 109.2
C55B C54B H54C 109.2
O53B C54B H54D 109.2
C55B C54B H54D 109.2
H54C C54B H54D 107.9
C60B C55B C56B 119.2(5)
C60B C55B C54B 121.6(5)
C56B C55B C54B 119.2(5)
C57B C56B C55B 121.1(5)
C57B C56B H56B 119.4
C55B C56B H56B 119.4
C58B C57B C56B 118.9(6)
C58B C57B H57B 120.6
C56B C57B H57B 120.6
C57B C58B C59B 120.8(6)
C57B C58B H58B 119.6
C59B C58B H58B 119.6
C58B C59B C60B 120.2(6)
C58B C59B H59B 119.9
C60B C59B H59B 119.9
C55B C60B C59B 119.7(6)
C55B C60B H60B 120.2
C59B C60B H60B 120.2
C43B O61B C62B 117.1(5)
C43B O61B C62C 106.1(6)
C62B O61B C62C 74.3(6)
O61B C62B C63B 111.1(7)
O61B C62B H62C 109.4
C63B C62B H62C 109.4
O61B C62B H62D 109.4
C63B C62B H62D 109.4
H62C C62B H62D 108.0
C64B C63B C68B 120.0
C64B C63B C62B 120.1(8)
C68B C63B C62B 119.6(8)
C63B C64B C65B 120.0
C63B C64B H64B 120.0
C65B C64B H64B 120.0
C66B C65B C64B 120.0
C66B C65B H65B 120.0
C64B C65B H65B 120.0
C65B C66B C67B 120.0
C65B C66B H66B 120.0
C67B C66B H66B 120.0
C68B C67B C66B 120.0
C68B C67B H67B 120.0
C66B C67B H67B 120.0
C67B C68B C63B 120.0
C67B C68B H68B 120.0
C63B C68B H68B 120.0
O61B C62C C63C 114.5(10)
O61B C62C H62E 108.6
C63C C62C H62E 108.6
O61B C62C H62F 108.6
C63C C62C H62F 108.6
H62E C62C H62F 107.6
C64C C63C C68C 120.0
C64C C63C C62C 117.9(11)
C68C C63C C62C 122.1(11)
C65C C64C C63C 120.0
C65C C64C H64C 120.0
C63C C64C H64C 120.0
C64C C65C C66C 120.0
C64C C65C H65C 120.0
C66C C65C H65C 120.0
C67C C66C C65C 120.0
C67C C66C H66C 120.0
C65C C66C H66C 120.0
C68C C67C C66C 120.0
C68C C67C H67C 120.0
C66C C67C H67C 120.0
C67C C68C C63C 120.0
C67C C68C H68C 120.0
C63C C68C H68C 120.0
C2L C1L H1L1 109.5
C2L C1L H1L2 109.5
H1L1 C1L H1L2 109.5
C2L C1L H1L3 109.5
H1L1 C1L H1L3 109.5
H1L2 C1L H1L3 109.5
C3L C2L C1L 108.0(7)
C3L C2L H2L1 110.1
C1L C2L H2L1 110.1
C3L C2L H2L2 110.1
C1L C2L H2L2 110.1
H2L1 C2L H2L2 108.4
C2L C3L C4L 108.5(8)
C2L C3L H3L1 110.0
C4L C3L H3L1 110.0
C2L C3L H3L2 110.0
C4L C3L H3L2 110.0
H3L1 C3L H3L2 108.4
C5L C4L C3L 88.7(9)
C5L C4L H4L1 113.9
C3L C4L H4L1 113.9
C5L C4L H4L2 113.9
C3L C4L H4L2 113.9
H4L1 C4L H4L2 111.1
C4L C5L H5L1 109.5
C4L C5L H5L2 109.5
H5L1 C5L H5L2 109.5
C4L C5L H5L3 109.5
H5L1 C5L H5L3 109.5
H5L2 C5L H5L3 109.5

loop_
_geom_bond_atom_site_label_1
_geom_bond_atom_site_label_2
_geom_bond_distance
I1A C37A 2.076(4)
O1A C9A 1.385(5)
O1A C2A 1.402(5)
C2A C37A 1.356(6)
C2A C3A 1.459(6)
C3A C4A 1.379(6)
C3A C8A 1.405(6)
C4A C5A 1.383(6)
C4A H4A 0.9500
C5A C6A 1.404(7)
C5A H5A 0.9500
C6A C7A 1.371(6)
C6A N10A 1.490(6)
C7A C8A 1.388(6)
C7A H7A 0.9500
C8A C9A 1.459(6)
C9A N13A 1.254(6)
N10A O11A 1.215(5)
N10A O12A 1.225(6)
N13A C14A 1.450(6)
C14A O15A 1.438(5)
C14A C19A 1.530(6)
C14A H14A 1.0000
O15A C16A 1.424(5)
C16A C20A 1.513(6)
C16A C17A 1.521(6)
C16A H16A 1.0000
C17A O25A 1.442(6)
C17A C18A 1.517(6)
C17A H17A 1.0000
C18A O29A 1.461(5)
C18A C19A 1.506(6)
C18A H18A 1.0000
C19A O33A 1.432(5)
C19A H19A 1.0000
C20A O21A 1.437(5)
C20A H20A 0.9900
C20A H20B 0.9900
O21A C22A 1.353(6)
C22A O23A 1.196(6)
C22A C24A 1.493(7)
C24A H24A 0.9800
C24A H24B 0.9800
C24A H24C 0.9800
O25A C26A 1.348(6)
C26A O27A 1.184(6)
C26A C28A 1.510(7)
C28A H28A 0.9800
C28A H28B 0.9800
C28A H28C 0.9800
O29A C30A 1.351(5)
C30A O31A 1.176(6)
C30A C32A 1.508(7)
C32A H32A 0.9800
C32A H32B 0.9800
C32A H32C 0.9800
O33A C34A 1.367(6)
C34A O35A 1.177(6)
C34A C36A 1.520(7)
C36A H36A 0.9800
C36A H36B 0.9800
C36A H36C 0.9800
C37A C38A 1.521(6)
C38A O39A 1.440(5)
C38A C43A 1.522(6)
C38A H38A 1.0000
O39A C40A 1.451(5)
C40A C44A 1.510(7)
C40A C41A 1.534(6)
C40A H40A 1.0000
C41A O45A 1.427(5)
C41A C42A 1.519(5)
C41A H41A 1.0000
C42A O53A 1.429(5)
C42A C43A 1.526(5)
C42A H42A 1.0000
C43A O61A 1.418(5)
C43A H43A 1.0000
C44A H44A 0.9800
C44A H44B 0.9800
C44A H44C 0.9800
O45A C46A 1.426(5)
C46A C47A 1.518(7)
C46A H46A 0.9900
C46A H46B 0.9900
C47A C52A 1.365(7)
C47A C48A 1.392(7)
C48A C49A 1.389(8)
C48A H48A 0.9500
C49A C50A 1.345(9)
C49A H49A 0.9500
C50A C51A 1.372(9)
C50A H50A 0.9500
C51A C52A 1.369(7)
C51A H51A 0.9500
C52A H52A 0.9500
O53A C54A 1.438(5)
C54A C55A 1.532(6)
C54A H54A 0.9900
C54A H54B 0.9900
C55A C60A 1.365(6)
C55A C56A 1.406(6)
C56A C57A 1.364(7)
C56A H56A 0.9500
C57A C58A 1.383(7)
C57A H57A 0.9500
C58A C59A 1.379(8)
C58A H58A 0.9500
C59A C60A 1.398(7)
C59A H59A 0.9500
C60A H60A 0.9500
O61A C62A 1.422(6)
C62A C63A 1.479(7)
C62A H62A 0.9900
C62A H62B 0.9900
C63A C64A 1.348(8)
C63A C68A 1.409(8)
C64A C65A 1.391(8)
C64A H64A 0.9500
C65A C66A 1.405(11)
C65A H65A 0.9500
C66A C67A 1.339(13)
C66A H66A 0.9500
C67A C68A 1.373(12)
C67A H67A 0.9500
C68A H68A 0.9500
I1B C37B 2.096(5)
O1B C9B 1.396(5)
O1B C2B 1.399(5)
C2B C37B 1.353(6)
C2B C3B 1.456(6)
C3B C4B 1.390(6)
C3B C8B 1.406(6)
C4B C5B 1.372(6)
C4B H4B 0.9500
C5B C6B 1.384(6)
C5B H5B 0.9500
C6B C7B 1.383(6)
C6B N10B 1.466(6)
C7B C8B 1.383(6)
C7B H7B 0.9500
C8B C9B 1.469(6)
C9B N13B 1.261(6)
N10B O11B 1.214(5)
N10B O12B 1.231(6)
N13B C14B 1.439(6)
C14B O15B 1.422(5)
C14B C19B 1.537(6)
C14B H14B 1.0000
O15B C16B 1.442(5)
C16B C20B 1.518(6)
C16B C17B 1.528(6)
C16B H16B 1.0000
C17B O25B 1.444(5)
C17B C18B 1.522(6)
C17B H17B 1.0000
C18B O29B 1.446(5)
C18B C19B 1.499(6)
C18B H18B 1.0000
C19B O33B 1.445(5)
C19B H19B 1.0000
C20B O21B 1.429(5)
C20B H20C 0.9900
C20B H20D 0.9900
O21B C22B 1.344(6)
C22B O23B 1.202(6)
C22B C24B 1.491(7)
C24B H24D 0.9800
C24B H24E 0.9800
C24B H24F 0.9800
O25B C26B 1.347(6)
C26B O27B 1.184(6)
C26B C28B 1.489(7)
C28B H28D 0.9800
C28B H28E 0.9800
C28B H28F 0.9800
O29B C30B 1.358(5)
C30B O31B 1.163(6)
C30B C32B 1.496(7)
C32B H32D 0.9800
C32B H32E 0.9800
C32B H32F 0.9800
O33B C34B 1.360(6)
C34B O35B 1.180(6)
C34B C36B 1.501(7)
C36B H36D 0.9800
C36B H36E 0.9800
C36B H36F 0.9800
C37B C38B 1.509(6)
C38B O39B 1.438(5)
C38B C43B 1.524(6)
C38B H38B 1.0000
O39B C40B 1.443(6)
C40B C44B 1.494(8)
C40B C41B 1.511(7)
C40B H40B 1.0000
C41B O45B 1.439(5)
C41B C42B 1.524(6)
C41B H41B 1.0000
C42B O53B 1.422(6)
C42B C43B 1.540(6)
C42B H42B 1.0000
C43B O61B 1.421(5)
C43B H43B 1.0000
C44B H44D 0.9800
C44B H44E 0.9800
C44B H44F 0.9800
O45B C46B 1.400(7)
C46B C47B 1.545(8)
C46B H46C 0.9900
C46B H46D 0.9900
C47B C52B 1.352(8)
C47B C48B 1.380(9)
C48B C49B 1.426(9)
C48B H48B 0.9500
C49B C50B 1.389(9)
C49B H49B 0.9500
C50B C51B 1.350(9)
C50B H50B 0.9500
C51B C52B 1.372(8)
C51B H51B 0.9500
C52B H52B 0.9500
O53B C54B 1.433(6)
C54B C55B 1.512(7)
C54B H54C 0.9900
C54B H54D 0.9900
C55B C60B 1.354(7)
C55B C56B 1.405(7)
C56B C57B 1.378(7)
C56B H56B 0.9500
C57B C58B 1.364(8)
C57B H57B 0.9500
C58B C59B 1.371(8)
C58B H58B 0.9500
C59B C60B 1.401(8)
C59B H59B 0.9500
C60B H60B 0.9500
O61B C62B 1.481(9)
O61B C62C 1.486(13)
C62B C63B 1.520(11)
C62B H62C 0.9900
C62B H62D 0.9900
C63B C64B 1.3900
C63B C68B 1.3900
C64B C65B 1.3900
C64B H64B 0.9500
C65B C66B 1.3900
C65B H65B 0.9500
C66B C67B 1.3900
C66B H66B 0.9500
C67B C68B 1.3900
C67B H67B 0.9500
C68B H68B 0.9500
C62C C63C 1.518(14)
C62C H62E 0.9900
C62C H62F 0.9900
C63C C64C 1.3900
C63C C68C 1.3900
C64C C65C 1.3900
C64C H64C 0.9500
C65C C66C 1.3900
C65C H65C 0.9500
C66C C67C 1.3900
C66C H66C 0.9500
C67C C68C 1.3900
C67C H67C 0.9500
C68C H68C 0.9500
C1L C2L 1.572(9)
C1L H1L1 0.9800
C1L H1L2 0.9800
C1L H1L3 0.9800
C2L C3L 1.449(9)
C2L H2L1 0.9900
C2L H2L2 0.9900
C3L C4L 1.620(12)
C3L H3L1 0.9900
C3L H3L2 0.9900
C4L C5L 1.615(12)
C4L H4L1 0.9900
C4L H4L2 0.9900
C5L H5L1 0.9800
C5L H5L2 0.9800
C5L H5L3 0.9800

loop_
_geom_torsion_atom_site_label_1
_geom_torsion_atom_site_label_2
_geom_torsion_atom_site_label_3
_geom_torsion_atom_site_label_4
_geom_torsion
C9A O1A C2A C37A 173.7(4)
C9A O1A C2A C3A -1.8(5)
C37A C2A C3A C4A 6.7(9)
O1A C2A C3A C4A -179.2(5)
C37A C2A C3A C8A -171.6(5)
O1A C2A C3A C8A 2.6(5)
C8A C3A C4A C5A 2.0(7)
C2A C3A C4A C5A -176.1(5)
C3A C4A C5A C6A -0.4(7)
C4A C5A C6A C7A -0.8(7)
C4A C5A C6A N10A 178.8(4)
C5A C6A C7A C8A 0.2(7)
N10A C6A C7A C8A -179.4(4)
C6A C7A C8A C3A 1.5(7)
C6A C7A C8A C9A 179.3(4)
C4A C3A C8A C7A -2.7(7)
C2A C3A C8A C7A 175.9(4)
C4A C3A C8A C9A 179.1(4)
C2A C3A C8A C9A -2.3(5)
C2A O1A C9A N13A 178.5(4)
C2A O1A C9A C8A 0.4(5)
C7A C8A C9A N13A 5.3(8)
C3A C8A C9A N13A -176.7(5)
C7A C8A C9A O1A -176.7(4)
C3A C8A C9A O1A 1.3(5)
C7A C6A N10A O11A -173.6(5)
C5A C6A N10A O11A 6.8(7)
C7A C6A N10A O12A 6.3(7)
C5A C6A N10A O12A -173.4(5)
O1A C9A N13A C14A 2.8(7)
C8A C9A N13A C14A -179.5(4)
C9A N13A C14A O15A -148.3(4)
C9A N13A C14A C19A 93.2(5)
N13A C14A O15A C16A 177.2(3)
C19A C14A O15A C16A -62.4(5)
C14A O15A C16A C20A -175.4(4)
C14A O15A C16A C17A 61.2(5)
O15A C16A C17A O25A 62.2(5)
C20A C16A C17A O25A -55.2(5)
O15A C16A C17A C18A -55.4(5)
C20A C16A C17A C18A -172.8(4)
O25A C17A C18A O29A 57.5(5)
C16A C17A C18A O29A 174.3(4)
O25A C17A C18A C19A -61.8(5)
C16A C17A C18A C19A 55.0(5)
O29A C18A C19A O33A 64.3(4)
C17A C18A C19A O33A -175.7(4)
O29A C18A C19A C14A -177.7(3)
C17A C18A C19A C14A -57.7(5)
O15A C14A C19A O33A 178.2(3)
N13A C14A C19A O33A -64.7(5)
O15A C14A C19A C18A 59.4(5)
N13A C14A C19A C18A 176.5(4)
O15A C16A C20A O21A -169.7(4)
C17A C16A C20A O21A -48.0(6)
C16A C20A O21A C22A -157.8(4)
C20A O21A C22A O23A -0.5(7)
C20A O21A C22A C24A -179.6(5)
C18A C17A O25A C26A -100.4(5)
C16A C17A O25A C26A 142.5(4)
C17A O25A C26A O27A -2.3(8)
C17A O25A C26A C28A 178.1(4)
C19A C18A O29A C30A -132.2(4)
C17A C18A O29A C30A 106.5(4)
C18A O29A C30A O31A 6.0(7)
C18A O29A C30A C32A -174.6(4)
C18A C19A O33A C34A -117.4(4)
C14A C19A O33A C34A 124.7(4)
C19A O33A C34A O35A -2.0(7)
C19A O33A C34A C36A 179.2(4)
O1A C2A C37A C38A 0.6(6)
C3A C2A C37A C38A 174.4(5)
O1A C2A C37A I1A 177.8(3)
C3A C2A C37A I1A -8.5(8)
C2A C37A C38A O39A -147.0(4)
I1A C37A C38A O39A 35.8(4)
C2A C37A C38A C43A 90.1(5)
I1A C37A C38A C43A -87.1(4)
C37A C38A O39A C40A 172.6(3)
C43A C38A O39A C40A -63.0(4)
C38A O39A C40A C44A -72.8(5)
C38A O39A C40A C41A 57.6(4)
O39A C40A C41A O45A -179.7(3)
C44A C40A C41A O45A -51.2(5)
O39A C40A C41A C42A -53.8(5)
C44A C40A C41A C42A 74.7(5)
O45A C41A C42A O53A 58.8(5)
C40A C41A C42A O53A -64.4(5)
O45A C41A C42A C43A 177.6(3)
C40A C41A C42A C43A 54.5(5)
O39A C38A C43A O61A -59.1(4)
C37A C38A C43A O61A 62.3(5)
O39A C38A C43A C42A 60.5(4)
C37A C38A C43A C42A -178.2(3)
O53A C42A C43A O61A -171.9(3)
C41A C42A C43A O61A 64.4(4)
O53A C42A C43A C38A 67.9(4)
C41A C42A C43A C38A -55.8(4)
C42A C41A O45A C46A 91.5(4)
C40A C41A O45A C46A -142.7(4)
C41A O45A C46A C47A 70.7(5)
O45A C46A C47A C52A 43.2(6)
O45A C46A C47A C48A -139.2(5)
C52A C47A C48A C49A 1.3(8)
C46A C47A C48A C49A -176.4(5)
C47A C48A C49A C50A -0.0(9)
C48A C49A C50A C51A -1.1(10)
C49A C50A C51A C52A 1.0(10)
C48A C47A C52A C51A -1.5(8)
C46A C47A C52A C51A 176.2(5)
C50A C51A C52A C47A 0.4(10)
C41A C42A O53A C54A -81.7(4)
C43A C42A O53A C54A 157.9(3)
C42A O53A C54A C55A -108.3(4)
O53A C54A C55A C60A 41.7(6)
O53A C54A C55A C56A -141.9(4)
C60A C55A C56A C57A 0.6(7)
C54A C55A C56A C57A -176.0(5)
C55A C56A C57A C58A -0.0(8)
C56A C57A C58A C59A 0.4(8)
C57A C58A C59A C60A -1.3(9)
C56A C55A C60A C59A -1.5(7)
C54A C55A C60A C59A 174.9(5)
C58A C59A C60A C55A 1.9(8)
C38A C43A O61A C62A -118.0(4)
C42A C43A O61A C62A 123.2(4)
C43A O61A C62A C63A -71.6(5)
O61A C62A C63A C64A -44.7(7)
O61A C62A C63A C68A 137.1(5)
C68A C63A C64A C65A -1.7(9)
C62A C63A C64A C65A -179.9(5)
C63A C64A C65A C66A -0.3(10)
C64A C65A C66A C67A 0.7(14)
C65A C66A C67A C68A 0.9(17)
C66A C67A C68A C63A -2.9(15)
C64A C63A C68A C67A 3.3(10)
C62A C63A C68A C67A -178.4(7)
C9B O1B C2B C37B 179.2(4)
C9B O1B C2B C3B 1.8(5)
C37B C2B C3B C4B 2.4(10)
O1B C2B C3B C4B 178.9(5)
C37B C2B C3B C8B -176.6(6)
O1B C2B C3B C8B -0.0(5)
C8B C3B C4B C5B 1.3(7)
C2B C3B C4B C5B -177.6(5)
C3B C4B C5B C6B -3.0(7)
C4B C5B C6B C7B 2.4(7)
C4B C5B C6B N10B -178.7(4)
C5B C6B C7B C8B -0.1(7)
N10B C6B C7B C8B -179.0(4)
C6B C7B C8B C3B -1.6(7)
C6B C7B C8B C9B -179.3(4)
C4B C3B C8B C7B 1.1(7)
C2B C3B C8B C7B -179.8(4)
C4B C3B C8B C9B 179.2(4)
C2B C3B C8B C9B -1.7(5)
C2B O1B C9B N13B 175.9(4)
C2B O1B C9B C8B -2.8(5)
C7B C8B C9B N13B 2.1(8)
C3B C8B C9B N13B -175.9(5)
C7B C8B C9B O1B -179.3(4)
C3B C8B C9B O1B 2.8(5)
C7B C6B N10B O11B 155.6(5)
C5B C6B N10B O11B -23.3(7)
C7B C6B N10B O12B -27.7(7)
C5B C6B N10B O12B 153.3(5)
O1B C9B N13B C14B -1.3(7)
C8B C9B N13B C14B 177.1(4)
C9B N13B C14B O15B -149.4(4)
C9B N13B C14B C19B 93.7(5)
N13B C14B O15B C16B 178.2(3)
C19B C14B O15B C16B -63.0(5)
C14B O15B C16B C20B -177.1(4)
C14B O15B C16B C17B 60.8(5)
O15B C16B C17B O25B 62.9(5)
C20B C16B C17B O25B -53.5(5)
O15B C16B C17B C18B -54.4(5)
C20B C16B C17B C18B -170.8(4)
O25B C17B C18B O29B 57.1(4)
C16B C17B C18B O29B 175.0(3)
O25B C17B C18B C19B -63.2(5)
C16B C17B C18B C19B 54.7(5)
O29B C18B C19B O33B 61.5(4)
C17B C18B C19B O33B -177.8(4)
O29B C18B C19B C14B -179.2(3)
C17B C18B C19B C14B -58.4(5)
O15B C14B C19B O33B 179.7(3)
N13B C14B C19B O33B -64.8(5)
O15B C14B C19B C18B 61.3(5)
N13B C14B C19B C18B 176.8(4)
O15B C16B C20B O21B 179.5(4)
C17B C16B C20B O21B -59.9(5)
C16B C20B O21B C22B -177.1(4)
C20B O21B C22B O23B -1.2(7)
C20B O21B C22B C24B 178.1(5)
C18B C17B O25B C26B -102.4(5)
C16B C17B O25B C26B 139.7(4)
C17B O25B C26B O27B -2.3(8)
C17B O25B C26B C28B 176.6(4)
C19B C18B O29B C30B -123.3(4)
C17B C18B O29B C30B 115.6(4)
C18B O29B C30B O31B -3.5(7)
C18B O29B C30B C32B 176.1(4)
C18B C19B O33B C34B -126.4(4)
C14B C19B O33B C34B 114.8(4)
C19B O33B C34B O35B -0.4(7)
C19B O33B C34B C36B -179.7(4)
O1B C2B C37B C38B 2.7(6)
C3B C2B C37B C38B 179.0(5)
O1B C2B C37B I1B -178.0(3)
C3B C2B C37B I1B -1.7(8)
C2B C37B C38B O39B -143.4(4)
I1B C37B C38B O39B 37.2(5)
C2B C37B C38B C43B 91.6(5)
I1B C37B C38B C43B -87.8(4)
C37B C38B O39B C40B 170.1(4)
C43B C38B O39B C40B -63.3(5)
C38B O39B C40B C44B -73.7(5)
C38B O39B C40B C41B 57.8(5)
O39B C40B C41B O45B -179.2(4)
C44B C40B C41B O45B -50.2(6)
O39B C40B C41B C42B -55.2(6)
C44B C40B C41B C42B 73.8(6)
O45B C41B C42B O53B 60.5(6)
C40B C41B C42B O53B -61.9(5)
O45B C41B C42B C43B 177.4(4)
C40B C41B C42B C43B 55.0(5)
O39B C38B C43B O61B -59.0(5)
C37B C38B C43B O61B 63.9(5)
O39B C38B C43B C42B 60.9(4)
C37B C38B C43B C42B -176.2(4)
O53B C42B C43B O61B -174.3(4)
C41B C42B C43B O61B 63.5(5)
O53B C42B C43B C38B 67.1(4)
C41B C42B C43B C38B -55.1(5)
C40B C41B O45B C46B -140.9(5)
C42B C41B O45B C46B 93.7(6)
C41B O45B C46B C47B 72.8(7)
O45B C46B C47B C52B 53.2(8)
O45B C46B C47B C48B -129.7(6)
C52B C47B C48B C49B -1.4(9)
C46B C47B C48B C49B -178.4(5)
C47B C48B C49B C50B 0.0(9)
C48B C49B C50B C51B 1.8(10)
C49B C50B C51B C52B -2.3(10)
C48B C47B C52B C51B 1.0(9)
C46B C47B C52B C51B 178.1(5)
C50B C51B C52B C47B 0.9(10)
C41B C42B O53B C54B -83.4(5)
C43B C42B O53B C54B 158.1(4)
C42B O53B C54B C55B -109.9(5)
O53B C54B C55B C60B 40.6(7)
O53B C54B C55B C56B -142.1(5)
C60B C55B C56B C57B 1.6(8)
C54B C55B C56B C57B -175.8(5)
C55B C56B C57B C58B 0.8(8)
C56B C57B C58B C59B -1.8(8)
C57B C58B C59B C60B 0.3(9)
C56B C55B C60B C59B -3.1(8)
C54B C55B C60B C59B 174.3(5)
C58B C59B C60B C55B 2.1(9)
C38B C43B O61B C62B 176.5(5)
C42B C43B O61B C62B 58.8(6)
C38B C43B O61B C62C -103.2(6)
C42B C43B O61B C62C 139.0(6)
C43B O61B C62B C63B 71.7(8)
C62C O61B C62B C63B -28.7(8)
O61B C62B C63B C64B -150.1(7)
O61B C62B C63B C68B 35.6(10)
C68B C63B C64B C65B -0.0
C62B C63B C64B C65B -174.3(11)
C63B C64B C65B C66B 0.0
C64B C65B C66B C67B -0.0
C65B C66B C67B C68B 0.0
C66B C67B C68B C63B -0.0
C64B C63B C68B C67B 0.0
C62B C63B C68B C67B 174.3(11)
C43B O61B C62C C63C -83.1(10)
C62B O61B C62C C63C 31.2(10)
O61B C62C C63C C64C -21.3(14)
O61B C62C C63C C68C 161.8(10)
C68C C63C C64C C65C 0.0
C62C C63C C64C C65C -176.9(12)
C63C C64C C65C C66C -0.0
C64C C65C C66C C67C 0.0
C65C C66C C67C C68C -0.0
C66C C67C C68C C63C 0.0
C64C C63C C68C C67C -0.0
C62C C63C C68C C67C 176.8(13)
C1L C2L C3L C4L 165.1(8)
C2L C3L C4L C5L 159.6(8)
